data_4106309
loop_
_publ_author_name
'Young Jun Park'
'Joseph W. Ziller'
'A. S. Borovik'

_publ_section_title
;
 The Effects of Redox-Inactive Metal Ions on the Activation of Dioxygen:
 Isolation and Characterization of a Heterobimetallic Complex Containing a
 MnIII-(\m-OH)-CaII Core
;
_journal_name_full 'Journal of the American Chemical Society'
_journal_page_first 9258
_journal_page_last 9261
_journal_paper_doi 10.1021/ja203458d
_journal_volume 133
_journal_year 2011
_chemical_formula_sum 'C45 H68 Ca Cl2 F3 Mn N4 O15 S4'
_chemical_formula_weight 1256.19
_chemical_name_systematic
; 
 ? 
;
_space_group_IT_number 2
_symmetry_cell_setting triclinic
_symmetry_space_group_name_Hall '-P 1'
_symmetry_space_group_name_H-M 'P -1'
_atom_sites_solution_hydrogens mixed
_atom_sites_solution_primary direct
_atom_sites_solution_secondary difmap
_audit_creation_method SHELXTL
_cell_angle_alpha 112.4295(6)
_cell_angle_beta 97.6849(6)
_cell_angle_gamma 106.5477(6)
_cell_formula_units_Z 2
_cell_length_a 14.4165(7)
_cell_length_b 14.7066(7)
_cell_length_c 15.7017(8)
_cell_measurement_reflns_used 9885
_cell_measurement_temperature 173(2)
_cell_measurement_theta_max 28.49
_cell_measurement_theta_min 2.36
_cell_volume 2837.2(2)
_computing_cell_refinement 'Bruker SAINT'
_computing_data_collection 'Bruker APEX2'
_computing_data_reduction 'Bruker SAINT'
_computing_molecular_graphics 'Bruker SHELXTL'
_computing_publication_material 'Bruker SHELXTL'
_computing_structure_refinement 'SHELXL-97 (Sheldrick, 2008)'
_computing_structure_solution 'SHELXS-97 (Sheldrick, 2008)'
_diffrn_ambient_temperature 173(2)
_diffrn_measured_fraction_theta_full 0.998
_diffrn_measured_fraction_theta_max 0.976
_diffrn_measurement_device_type 'Bruker APEX-II CCD'
_diffrn_measurement_method '\f and \w scans'
_diffrn_radiation_monochromator graphite
_diffrn_radiation_source 'fine-focus sealed tube'
_diffrn_radiation_type MoK\a
_diffrn_radiation_wavelength 0.71073
_diffrn_reflns_av_R_equivalents 0.0224
_diffrn_reflns_av_sigmaI/netI 0.0294
_diffrn_reflns_limit_h_max 18
_diffrn_reflns_limit_h_min -18
_diffrn_reflns_limit_k_max 19
_diffrn_reflns_limit_k_min -19
_diffrn_reflns_limit_l_max 20
_diffrn_reflns_limit_l_min -20
_diffrn_reflns_number 33863
_diffrn_reflns_theta_full 25.50
_diffrn_reflns_theta_max 27.88
_diffrn_reflns_theta_min 1.61
_exptl_absorpt_coefficient_mu 0.640
_exptl_absorpt_correction_T_max 0.9237
_exptl_absorpt_correction_T_min 0.8397
_exptl_absorpt_correction_type numerical
_exptl_absorpt_process_details 'Bruker SADABS'
_exptl_crystal_colour green
_exptl_crystal_density_diffrn 1.470
_exptl_crystal_density_meas ?
_exptl_crystal_description irregular
_exptl_crystal_F_000 1312
_exptl_crystal_size_max 0.28
_exptl_crystal_size_mid 0.19
_exptl_crystal_size_min 0.13
_refine_diff_density_max 1.369
_refine_diff_density_min -1.581
_refine_diff_density_rms 0.076
_refine_ls_extinction_method none
_refine_ls_goodness_of_fit_ref 1.039
_refine_ls_hydrogen_treatment mixed
_refine_ls_matrix_type full
_refine_ls_number_parameters 679
_refine_ls_number_reflns 13214
_refine_ls_number_restraints 4
_refine_ls_restrained_S_all 1.039
_refine_ls_R_factor_all 0.0635
_refine_ls_R_factor_gt 0.0515
_refine_ls_shift/su_max 0.007
_refine_ls_shift/su_mean 0.000
_refine_ls_structure_factor_coef Fsqd
_refine_ls_weighting_details 'calc w=1/[\s^2^(Fo^2^)+(0.0616P)^2^+4.3310P] where P=(Fo^2^+2Fc^2^)/3'
_refine_ls_weighting_scheme calc
_refine_ls_wR_factor_gt 0.1314
_refine_ls_wR_factor_ref 0.1404
_reflns_number_gt 10795
_reflns_number_total 13214
_reflns_threshold_expression >2sigma(I)
_cod_data_source_file ja203458d_si_002.cif
_cod_data_source_block asb188
_cod_depositor_comments
;
The following automatic conversions were performed:

'_exptl_crystal_density_meas' value 'none' was changed to '?' - the
value is perceived as not measured.

Automatic conversion script
Id: cif_fix_values 3008 2015-01-20 13:52:24Z robertas 

The following automatic conversions were performed:

'_atom_sites_solution_hydrogens' value 'difmap & geom' was changed to
'mixed'.

Automatic conversion script
Id: cif_fix_values 6452 2018-10-05 10:23:21Z andrius 
;
_cod_database_code 4106309

loop_
_symmetry_equiv_pos_as_xyz
'x, y, z'
'-x, -y, -z'

loop_
_atom_site_label
_atom_site_type_symbol
_atom_site_fract_x
_atom_site_fract_y
_atom_site_fract_z
_atom_site_U_iso_or_equiv
_atom_site_adp_type
_atom_site_occupancy
_atom_site_symmetry_multiplicity
_atom_site_calc_flag
_atom_site_refinement_flags
_atom_site_disorder_assembly
_atom_site_disorder_group
Mn1 Mn 0.18805(3) 0.44888(3) 0.20567(3) 0.02132(9) Uani 1 1 d . . .
Ca1 Ca 0.08863(4) 0.23719(4) 0.28320(4) 0.02331(11) Uani 1 1 d . . .
S1 S 0.25092(5) 0.24714(5) 0.11996(5) 0.02775(14) Uani 1 1 d . . .
S2 S -0.05149(5) 0.27535(5) 0.10541(4) 0.02431(13) Uani 1 1 d . . .
S3 S 0.19487(5) 0.66331(5) 0.38552(5) 0.02925(15) Uani 1 1 d . . .
O1 O 0.18556(15) 0.21530(15) 0.17454(15) 0.0343(4) Uani 1 1 d . . .
O2 O 0.21262(17) 0.18716(18) 0.01757(15) 0.0428(5) Uani 1 1 d . . .
O3 O -0.03524(14) 0.27004(15) 0.19663(14) 0.0290(4) Uani 1 1 d . . .
O4 O -0.07183(16) 0.17822(16) 0.02225(15) 0.0370(5) Uani 1 1 d . . .
O5 O 0.17733(16) 0.59310(15) 0.43097(14) 0.0356(5) Uani 1 1 d . . .
O6 O 0.11514(16) 0.70103(16) 0.37088(17) 0.0420(5) Uani 1 1 d . . .
O7 O 0.17329(14) 0.40757(14) 0.30072(12) 0.0249(4) Uani 1 1 d D . .
H7A H 0.171(3) 0.4608(19) 0.3461(18) 0.050(11) Uiso 1 1 d D . .
O8 O 0.2357(2) 0.2854(2) 0.4165(2) 0.0693(9) Uani 1 1 d . . .
O9 O 0.08729(17) 0.36163(19) 0.44501(15) 0.0456(6) Uani 1 1 d . . .
O10 O -0.06225(14) 0.17789(15) 0.33769(14) 0.0310(4) Uani 1 1 d . . .
O11 O -0.03222(16) 0.05579(15) 0.17248(15) 0.0380(5) Uani 1 1 d . . .
O12 O 0.13621(19) 0.08974(18) 0.28310(18) 0.0469(6) Uani 1 1 d . . .
N1 N 0.21289(17) 0.50014(18) 0.10169(16) 0.0280(5) Uani 1 1 d . . .
N2 N 0.27640(16) 0.36914(18) 0.15293(16) 0.0269(4) Uani 1 1 d . . .
N3 N 0.04115(16) 0.36940(18) 0.11292(15) 0.0251(4) Uani 1 1 d . . .
N4 N 0.21913(18) 0.60476(17) 0.28710(16) 0.0293(5) Uani 1 1 d . . .
C1 C 0.2653(2) 0.4398(3) 0.0384(2) 0.0346(6) Uani 1 1 d . . .
H1A H 0.3042 0.4830 0.0107 0.042 Uiso 1 1 calc R . .
H1B H 0.2152 0.3739 -0.0148 0.042 Uiso 1 1 calc R . .
C2 C 0.3351(2) 0.4135(3) 0.0982(2) 0.0343(6) Uani 1 1 d . . .
H2A H 0.3598 0.3613 0.0564 0.041 Uiso 1 1 calc R . .
H2B H 0.3938 0.4780 0.1423 0.041 Uiso 1 1 calc R . .
C3 C 0.3653(2) 0.2290(2) 0.1556(2) 0.0317(6) Uani 1 1 d . . .
C4 C 0.3869(3) 0.1439(3) 0.0927(3) 0.0466(8) Uani 1 1 d . . .
C5 C 0.4764(3) 0.1336(4) 0.1254(3) 0.0623(11) Uani 1 1 d . . .
H5A H 0.4923 0.0770 0.0841 0.075 Uiso 1 1 calc R . .
C6 C 0.5426(3) 0.2006(4) 0.2136(3) 0.0590(11) Uani 1 1 d . . .
C7 C 0.5185(3) 0.2818(3) 0.2737(3) 0.0508(9) Uani 1 1 d . . .
H7B H 0.5634 0.3284 0.3356 0.061 Uiso 1 1 calc R . .
C8 C 0.4309(2) 0.2981(3) 0.2472(2) 0.0378(7) Uani 1 1 d . . .
C9 C 0.3219(4) 0.0638(4) -0.0076(3) 0.0745(14) Uani 1 1 d . . .
H9A H 0.3456 0.0050 -0.0306 0.112 Uiso 1 1 calc R . .
H9B H 0.3263 0.0978 -0.0506 0.112 Uiso 1 1 calc R . .
H9C H 0.2519 0.0371 -0.0063 0.112 Uiso 1 1 calc R . .
C10 C 0.6409(4) 0.1887(5) 0.2449(4) 0.0871(17) Uani 1 1 d . . .
H10A H 0.6282 0.1146 0.2311 0.131 Uiso 1 1 calc R . .
H10B H 0.6707 0.2334 0.3139 0.131 Uiso 1 1 calc R . .
H10C H 0.6875 0.2102 0.2101 0.131 Uiso 1 1 calc R . .
C11 C 0.4152(3) 0.3917(3) 0.3198(2) 0.0470(8) Uani 1 1 d . . .
H11A H 0.4552 0.4113 0.3840 0.070 Uiso 1 1 calc R . .
H11B H 0.3438 0.3727 0.3180 0.070 Uiso 1 1 calc R . .
H11C H 0.4364 0.4516 0.3042 0.070 Uiso 1 1 calc R . .
C12 C 0.1129(2) 0.4814(2) 0.0425(2) 0.0346(6) Uani 1 1 d . . .
H12A H 0.1200 0.4851 -0.0181 0.042 Uiso 1 1 calc R . .
H12B H 0.0877 0.5369 0.0777 0.042 Uiso 1 1 calc R . .
C13 C 0.0388(2) 0.3741(2) 0.0207(2) 0.0335(6) Uani 1 1 d . . .
H13A H -0.0296 0.3648 -0.0110 0.040 Uiso 1 1 calc R . .
H13B H 0.0582 0.3175 -0.0223 0.040 Uiso 1 1 calc R . .
C14 C -0.16058(19) 0.3103(2) 0.09502(18) 0.0244(5) Uani 1 1 d . . .
C15 C -0.2464(2) 0.2481(2) 0.0165(2) 0.0306(6) Uani 1 1 d . . .
C16 C -0.3305(2) 0.2772(2) 0.0189(2) 0.0349(6) Uani 1 1 d . . .
H16A H -0.3895 0.2344 -0.0330 0.042 Uiso 1 1 calc R . .
C17 C -0.3321(2) 0.3649(2) 0.0930(2) 0.0354(6) Uani 1 1 d . . .
C18 C -0.2456(2) 0.4269(2) 0.1675(2) 0.0348(6) Uani 1 1 d . . .
H18A H -0.2447 0.4891 0.2180 0.042 Uiso 1 1 calc R . .
C19 C -0.1598(2) 0.4017(2) 0.17118(19) 0.0285(5) Uani 1 1 d . . .
C20 C -0.2549(3) 0.1536(3) -0.0732(3) 0.0581(10) Uani 1 1 d . . .
H20A H -0.3220 0.1251 -0.1175 0.087 Uiso 1 1 calc R . .
H20B H -0.2445 0.0990 -0.0562 0.087 Uiso 1 1 calc R . .
H20C H -0.2039 0.1755 -0.1041 0.087 Uiso 1 1 calc R . .
C21 C -0.4252(2) 0.3926(3) 0.0927(3) 0.0516(9) Uani 1 1 d . . .
H21A H -0.4078 0.4651 0.1416 0.077 Uiso 1 1 calc R . .
H21B H -0.4756 0.3437 0.1068 0.077 Uiso 1 1 calc R . .
H21C H -0.4527 0.3870 0.0296 0.077 Uiso 1 1 calc R . .
C22 C -0.0698(2) 0.4758(3) 0.2560(2) 0.0428(7) Uani 1 1 d . . .
H22A H -0.0876 0.5312 0.3012 0.064 Uiso 1 1 calc R . .
H22B H -0.0144 0.5082 0.2343 0.064 Uiso 1 1 calc R . .
H22C H -0.0487 0.4363 0.2878 0.064 Uiso 1 1 calc R . .
C23 C 0.2763(3) 0.6146(2) 0.1527(2) 0.0403(7) Uani 1 1 d . . .
H23A H 0.2757 0.6465 0.1074 0.048 Uiso 1 1 calc R . .
H23B H 0.3466 0.6237 0.1783 0.048 Uiso 1 1 calc R . .
C24 C 0.2365(3) 0.6699(2) 0.2341(2) 0.0424(7) Uani 1 1 d . . .
H24A H 0.2859 0.7419 0.2769 0.051 Uiso 1 1 calc R . .
H24B H 0.1728 0.6757 0.2088 0.051 Uiso 1 1 calc R . .
C25 C 0.3049(2) 0.7762(2) 0.46272(19) 0.0300(6) Uani 1 1 d . . .
C26 C 0.3024(2) 0.8793(2) 0.5010(2) 0.0358(6) Uani 1 1 d . . .
C27 C 0.3894(3) 0.9617(2) 0.5667(2) 0.0440(7) Uani 1 1 d . . .
H27A H 0.3888 1.0313 0.5935 0.053 Uiso 1 1 calc R . .
C28 C 0.4764(3) 0.9464(3) 0.5946(2) 0.0459(8) Uani 1 1 d . . .
C29 C 0.4770(2) 0.8449(3) 0.5548(2) 0.0442(7) Uani 1 1 d . . .
H29A H 0.5367 0.8337 0.5733 0.053 Uiso 1 1 calc R . .
C30 C 0.3938(2) 0.7592(2) 0.4889(2) 0.0354(6) Uani 1 1 d . . .
C31 C 0.2137(3) 0.9099(3) 0.4769(3) 0.0542(10) Uani 1 1 d . . .
H31A H 0.2336 0.9869 0.5105 0.081 Uiso 1 1 calc R . .
H31B H 0.1578 0.8760 0.4971 0.081 Uiso 1 1 calc R . .
H31C H 0.1926 0.8866 0.4077 0.081 Uiso 1 1 calc R . .
C32 C 0.5684(3) 1.0383(3) 0.6673(3) 0.0719(13) Uani 1 1 d . . .
H32A H 0.5539 1.1034 0.6873 0.108 Uiso 1 1 calc R . .
H32B H 0.6247 1.0455 0.6385 0.108 Uiso 1 1 calc R . .
H32C H 0.5861 1.0257 0.7231 0.108 Uiso 1 1 calc R . .
C33 C 0.4047(3) 0.6528(3) 0.4480(3) 0.0468(8) Uani 1 1 d . . .
H33A H 0.4675 0.6574 0.4852 0.070 Uiso 1 1 calc R . .
H33B H 0.4059 0.6324 0.3811 0.070 Uiso 1 1 calc R . .
H33C H 0.3477 0.5998 0.4511 0.070 Uiso 1 1 calc R . .
C34 C 0.2564(5) 0.3808(6) 0.4955(5) 0.156(4) Uani 1 1 d . . .
H34A H 0.3001 0.3821 0.5506 0.187 Uiso 1 1 calc R . .
H34B H 0.2958 0.4385 0.4821 0.187 Uiso 1 1 calc R . .
C35 C 0.1772(3) 0.4032(4) 0.5228(3) 0.0857(18) Uani 1 1 d . . .
H35A H 0.1974 0.4810 0.5566 0.103 Uiso 1 1 calc R . .
H35B H 0.1608 0.3746 0.5689 0.103 Uiso 1 1 calc R . .
C36 C -0.0018(2) 0.3400(3) 0.4761(2) 0.0421(7) Uani 1 1 d . . .
H36A H -0.0128 0.4064 0.5105 0.050 Uiso 1 1 calc R . .
H36B H 0.0050 0.3075 0.5202 0.050 Uiso 1 1 calc R . .
C37 C -0.0885(2) 0.2661(3) 0.3899(2) 0.0390(7) Uani 1 1 d . . .
H37A H -0.1500 0.2422 0.4093 0.047 Uiso 1 1 calc R . .
H37B H -0.1012 0.3016 0.3497 0.047 Uiso 1 1 calc R . .
C38 C -0.1448(2) 0.0897(2) 0.2636(2) 0.0395(7) Uani 1 1 d . . .
H38A H -0.1763 0.1118 0.2188 0.047 Uiso 1 1 calc R . .
H38B H -0.1964 0.0604 0.2916 0.047 Uiso 1 1 calc R . .
C39 C -0.1033(2) 0.0087(2) 0.2123(2) 0.0403(7) Uani 1 1 d . . .
H39A H -0.0704 -0.0121 0.2574 0.048 Uiso 1 1 calc R . .
H39B H -0.1578 -0.0550 0.1610 0.048 Uiso 1 1 calc R . .
C40 C 0.0214(3) -0.0089(3) 0.1276(3) 0.0619(11) Uani 1 1 d . . .
H40A H 0.0545 0.0183 0.0864 0.074 Uiso 1 1 calc R . .
H40B H -0.0266 -0.0820 0.0865 0.074 Uiso 1 1 calc R . .
C41 C 0.0983(3) -0.0096(3) 0.2001(4) 0.0786(15) Uani 1 1 d . . .
H41A H 0.0680 -0.0670 0.2177 0.094 Uiso 1 1 calc R . .
H41B H 0.1541 -0.0227 0.1731 0.094 Uiso 1 1 calc R . .
C42 C 0.2277(3) 0.1109(4) 0.3445(4) 0.0716(13) Uani 1 1 d . . .
H42A H 0.2835 0.1285 0.3160 0.086 Uiso 1 1 calc R . .
H42B H 0.2258 0.0480 0.3545 0.086 Uiso 1 1 calc R . .
C43 C 0.2434(4) 0.1995(4) 0.4354(3) 0.0783(14) Uani 1 1 d . . .
H43A H 0.1921 0.1792 0.4675 0.094 Uiso 1 1 calc R . .
H43B H 0.3108 0.2209 0.4780 0.094 Uiso 1 1 calc R . .
C44 C 0.6330(5) 0.7540(6) 0.2050(4) 0.0938(19) Uani 1 1 d . . .
S4 S 0.61362(7) 0.70674(7) 0.29296(6) 0.0468(2) Uani 1 1 d . A .
O13 O 0.6164(4) 0.7927(4) 0.3769(4) 0.0681(7) Uani 0.65 1 d PD A 1
O14 O 0.5147(4) 0.6236(4) 0.2486(4) 0.0681(7) Uani 0.65 1 d PD A 1
O15 O 0.6908(5) 0.6655(4) 0.3039(4) 0.0681(7) Uani 0.65 1 d PD A 1
O13B O 0.6670(7) 0.8114(7) 0.3725(7) 0.0681(7) Uani 0.35 1 d PD A 2
O14B O 0.5126(7) 0.6666(7) 0.2776(7) 0.0681(7) Uani 0.35 1 d PD A 2
O15B O 0.6732(9) 0.6403(8) 0.2789(9) 0.0681(7) Uani 0.35 1 d PD A 2
F1 F 0.5578(5) 0.7835(5) 0.1838(5) 0.0973(8) Uiso 0.591(4) 1 d P B 1
F2 F 0.7270(5) 0.8416(5) 0.2484(5) 0.0973(8) Uiso 0.591(4) 1 d P B 1
F3 F 0.6411(5) 0.6915(5) 0.1293(4) 0.0973(8) Uiso 0.591(4) 1 d P B 1
F1B F 0.5954(7) 0.8261(7) 0.1983(7) 0.0973(8) Uiso 0.409(4) 1 d P B 2
F2B F 0.7129(7) 0.7770(7) 0.1833(7) 0.0973(8) Uiso 0.409(4) 1 d P B 2
F3B F 0.5807(7) 0.6423(7) 0.1112(6) 0.0973(8) Uiso 0.409(4) 1 d P B 2
C45 C 0.9234(3) 0.7581(3) 0.3188(2) 0.0483(8) Uani 1 1 d . . .
H45A H 0.8517 0.7185 0.3093 0.058 Uiso 1 1 calc R . .
H45B H 0.9642 0.7286 0.3486 0.058 Uiso 1 1 calc R . .
Cl1 Cl 0.94439(11) 0.73976(10) 0.20769(7) 0.0824(4) Uani 1 1 d . . .
Cl2 Cl 0.95364(10) 0.89046(10) 0.39607(8) 0.0812(4) Uani 1 1 d . . .

loop_
_atom_site_aniso_label
_atom_site_aniso_U_11
_atom_site_aniso_U_22
_atom_site_aniso_U_33
_atom_site_aniso_U_23
_atom_site_aniso_U_13
_atom_site_aniso_U_12
Mn1 0.02449(19) 0.02317(19) 0.02163(18) 0.01159(15) 0.00918(14) 0.01251(15)
Ca1 0.0264(3) 0.0247(2) 0.0250(2) 0.0132(2) 0.00981(19) 0.0138(2)
S1 0.0278(3) 0.0308(3) 0.0300(3) 0.0122(3) 0.0140(3) 0.0170(3)
S2 0.0249(3) 0.0257(3) 0.0241(3) 0.0091(2) 0.0061(2) 0.0145(2)
S3 0.0278(3) 0.0212(3) 0.0332(3) 0.0060(3) 0.0115(3) 0.0081(2)
O1 0.0365(11) 0.0283(10) 0.0442(11) 0.0150(9) 0.0235(9) 0.0164(8)
O2 0.0438(12) 0.0462(13) 0.0320(11) 0.0063(10) 0.0108(9) 0.0228(10)
O3 0.0268(9) 0.0333(10) 0.0333(10) 0.0194(8) 0.0075(8) 0.0137(8)
O4 0.0398(11) 0.0311(10) 0.0338(11) 0.0040(9) 0.0070(9) 0.0201(9)
O5 0.0450(12) 0.0253(9) 0.0347(10) 0.0095(8) 0.0226(9) 0.0102(8)
O6 0.0295(10) 0.0317(11) 0.0522(13) 0.0063(10) 0.0083(9) 0.0120(9)
O7 0.0324(10) 0.0243(9) 0.0217(9) 0.0102(7) 0.0100(7) 0.0140(8)
O8 0.0724(19) 0.0684(18) 0.0574(16) 0.0183(14) -0.0145(14) 0.0403(16)
O9 0.0372(12) 0.0506(13) 0.0282(10) 0.0034(10) 0.0154(9) 0.0036(10)
O10 0.0287(10) 0.0320(10) 0.0314(10) 0.0108(8) 0.0120(8) 0.0124(8)
O11 0.0439(12) 0.0260(10) 0.0424(12) 0.0095(9) 0.0215(10) 0.0139(9)
O12 0.0575(15) 0.0433(13) 0.0636(15) 0.0319(12) 0.0280(12) 0.0348(11)
N1 0.0312(12) 0.0343(12) 0.0303(11) 0.0195(10) 0.0146(9) 0.0182(10)
N2 0.0264(11) 0.0331(12) 0.0319(11) 0.0181(10) 0.0147(9) 0.0176(9)
N3 0.0234(10) 0.0331(11) 0.0225(10) 0.0131(9) 0.0077(8) 0.0138(9)
N4 0.0367(12) 0.0229(11) 0.0302(11) 0.0119(9) 0.0143(10) 0.0108(9)
C1 0.0390(15) 0.0491(17) 0.0364(15) 0.0270(14) 0.0231(13) 0.0277(14)
C2 0.0307(14) 0.0464(17) 0.0430(16) 0.0283(14) 0.0201(12) 0.0219(13)
C3 0.0323(14) 0.0382(15) 0.0399(15) 0.0222(13) 0.0192(12) 0.0231(12)
C4 0.056(2) 0.0493(19) 0.053(2) 0.0246(16) 0.0266(16) 0.0375(17)
C5 0.075(3) 0.078(3) 0.071(3) 0.039(2) 0.039(2) 0.062(2)
C6 0.054(2) 0.089(3) 0.079(3) 0.055(3) 0.035(2) 0.054(2)
C7 0.0412(18) 0.076(3) 0.056(2) 0.039(2) 0.0179(16) 0.0355(18)
C8 0.0342(15) 0.0514(18) 0.0455(17) 0.0286(15) 0.0184(13) 0.0271(14)
C9 0.094(3) 0.066(3) 0.063(3) 0.006(2) 0.020(2) 0.060(3)
C10 0.074(3) 0.137(5) 0.103(4) 0.069(4) 0.037(3) 0.083(3)
C11 0.0423(18) 0.060(2) 0.0354(16) 0.0115(15) 0.0042(13) 0.0300(16)
C12 0.0397(16) 0.0486(17) 0.0336(14) 0.0273(13) 0.0150(12) 0.0263(14)
C13 0.0324(14) 0.0508(17) 0.0271(13) 0.0230(13) 0.0091(11) 0.0203(13)
C14 0.0231(12) 0.0274(12) 0.0271(12) 0.0129(10) 0.0084(10) 0.0132(10)
C15 0.0268(13) 0.0345(14) 0.0282(13) 0.0118(11) 0.0046(10) 0.0120(11)
C16 0.0229(13) 0.0440(16) 0.0367(15) 0.0203(13) 0.0017(11) 0.0102(12)
C17 0.0283(14) 0.0447(16) 0.0507(17) 0.0308(15) 0.0192(13) 0.0202(12)
C18 0.0331(15) 0.0320(14) 0.0426(16) 0.0136(13) 0.0170(12) 0.0174(12)
C19 0.0279(13) 0.0286(13) 0.0295(13) 0.0108(11) 0.0097(10) 0.0131(11)
C20 0.048(2) 0.059(2) 0.0379(18) -0.0046(16) -0.0108(15) 0.0237(18)
C21 0.0309(16) 0.066(2) 0.079(3) 0.042(2) 0.0234(17) 0.0294(16)
C22 0.0365(16) 0.0366(16) 0.0374(16) -0.0024(13) 0.0044(13) 0.0173(13)
C23 0.0502(18) 0.0357(16) 0.0450(17) 0.0273(14) 0.0208(14) 0.0130(14)
C24 0.062(2) 0.0268(14) 0.0441(17) 0.0194(13) 0.0203(15) 0.0158(14)
C25 0.0319(14) 0.0236(12) 0.0296(13) 0.0083(11) 0.0092(11) 0.0077(11)
C26 0.0399(16) 0.0257(13) 0.0358(15) 0.0087(12) 0.0087(12) 0.0114(12)
C27 0.0510(19) 0.0243(14) 0.0418(17) 0.0062(13) 0.0078(14) 0.0070(13)
C28 0.0378(17) 0.0387(17) 0.0391(17) 0.0053(14) 0.0046(13) 0.0026(13)
C29 0.0297(15) 0.0459(18) 0.0465(18) 0.0138(15) 0.0069(13) 0.0102(13)
C30 0.0334(15) 0.0325(15) 0.0395(16) 0.0135(12) 0.0131(12) 0.0132(12)
C31 0.057(2) 0.0272(15) 0.064(2) 0.0077(15) -0.0005(18) 0.0209(15)
C32 0.051(2) 0.054(2) 0.061(3) -0.002(2) -0.0045(19) -0.0038(19)
C33 0.0376(17) 0.0404(17) 0.061(2) 0.0166(16) 0.0118(15) 0.0211(14)
C34 0.132(6) 0.145(6) 0.095(4) -0.047(4) -0.072(4) 0.103(5)
C35 0.040(2) 0.107(4) 0.038(2) -0.016(2) 0.0059(16) -0.005(2)
C36 0.0395(17) 0.0479(18) 0.0321(15) 0.0094(13) 0.0193(13) 0.0140(14)
C37 0.0354(15) 0.0434(17) 0.0359(15) 0.0097(13) 0.0164(12) 0.0193(13)
C38 0.0280(14) 0.0383(16) 0.0415(16) 0.0105(13) 0.0100(12) 0.0071(12)
C39 0.0400(16) 0.0302(15) 0.0465(18) 0.0157(13) 0.0144(14) 0.0079(12)
C40 0.058(2) 0.0318(17) 0.078(3) 0.0009(17) 0.034(2) 0.0169(16)
C41 0.059(3) 0.0324(19) 0.133(4) 0.016(2) 0.028(3) 0.0284(18)
C42 0.063(3) 0.069(3) 0.107(4) 0.051(3) 0.018(3) 0.045(2)
C43 0.087(3) 0.119(4) 0.063(3) 0.055(3) 0.016(2) 0.066(3)
C44 0.101(4) 0.155(6) 0.070(3) 0.057(4) 0.044(3) 0.088(4)
S4 0.0411(4) 0.0404(4) 0.0473(5) 0.0105(4) 0.0079(4) 0.0128(3)
O13 0.0626(16) 0.0512(17) 0.0757(19) 0.0143(13) 0.0121(14) 0.0225(15)
O14 0.0626(16) 0.0512(17) 0.0757(19) 0.0143(13) 0.0121(14) 0.0225(15)
O15 0.0626(16) 0.0512(17) 0.0757(19) 0.0143(13) 0.0121(14) 0.0225(15)
O13B 0.0626(16) 0.0512(17) 0.0757(19) 0.0143(13) 0.0121(14) 0.0225(15)
O14B 0.0626(16) 0.0512(17) 0.0757(19) 0.0143(13) 0.0121(14) 0.0225(15)
O15B 0.0626(16) 0.0512(17) 0.0757(19) 0.0143(13) 0.0121(14) 0.0225(15)
C45 0.050(2) 0.061(2) 0.0438(18) 0.0306(17) 0.0152(15) 0.0226(17)
Cl1 0.1168(10) 0.0804(8) 0.0381(5) 0.0244(5) 0.0240(6) 0.0206(7)
Cl2 0.0915(9) 0.0788(8) 0.0515(6) 0.0048(5) -0.0015(5) 0.0440(7)

loop_
_atom_type_symbol
_atom_type_description
_atom_type_scat_dispersion_real
_atom_type_scat_dispersion_imag
_atom_type_scat_source
C C 0.0033 0.0016 'International Tables Vol C Tables 4.2.6.8 and 6.1.1.4'
H H 0.0000 0.0000 'International Tables Vol C Tables 4.2.6.8 and 6.1.1.4'
N N 0.0061 0.0033 'International Tables Vol C Tables 4.2.6.8 and 6.1.1.4'
O O 0.0106 0.0060 'International Tables Vol C Tables 4.2.6.8 and 6.1.1.4'
F F 0.0171 0.0103 'International Tables Vol C Tables 4.2.6.8 and 6.1.1.4'
S S 0.1246 0.1234 'International Tables Vol C Tables 4.2.6.8 and 6.1.1.4'
Cl Cl 0.1484 0.1585 'International Tables Vol C Tables 4.2.6.8 and 6.1.1.4'
Ca Ca 0.2262 0.3064 'International Tables Vol C Tables 4.2.6.8 and 6.1.1.4'
Mn Mn 0.3368 0.7283 'International Tables Vol C Tables 4.2.6.8 and 6.1.1.4'

loop_
_geom_angle_atom_site_label_1
_geom_angle_atom_site_label_2
_geom_angle_atom_site_label_3
_geom_angle
O7 Mn1 N2 96.95(8)
O7 Mn1 N4 96.58(8)
N2 Mn1 N4 131.81(10)
O7 Mn1 N1 176.94(9)
N2 Mn1 N1 81.83(9)
N4 Mn1 N1 82.25(9)
O7 Mn1 N3 101.09(8)
N2 Mn1 N3 109.38(9)
N4 Mn1 N3 112.93(9)
N1 Mn1 N3 81.97(9)
O7 Mn1 Ca1 29.73(6)
N2 Mn1 Ca1 84.97(6)
N4 Mn1 Ca1 124.11(6)
N1 Mn1 Ca1 152.29(7)
N3 Mn1 Ca1 79.60(6)
O1 Ca1 O7 74.76(6)
O1 Ca1 O3 97.21(7)
O7 Ca1 O3 76.45(6)
O1 Ca1 O12 76.56(7)
O7 Ca1 O12 135.93(8)
O3 Ca1 O12 140.24(8)
O1 Ca1 O11 87.34(7)
O7 Ca1 O11 146.04(7)
O3 Ca1 O11 77.51(7)
O12 Ca1 O11 63.12(8)
O1 Ca1 O8 91.11(10)
O7 Ca1 O8 83.24(9)
O3 Ca1 O8 155.10(8)
O12 Ca1 O8 64.56(9)
O11 Ca1 O8 126.48(9)
O1 Ca1 O10 153.22(7)
O7 Ca1 O10 127.27(6)
O3 Ca1 O10 76.73(7)
O12 Ca1 O10 91.38(7)
O11 Ca1 O10 65.90(7)
O8 Ca1 O10 105.35(10)
O1 Ca1 O9 142.74(7)
O7 Ca1 O9 74.15(7)
O3 Ca1 O9 94.99(8)
O12 Ca1 O9 113.82(9)
O11 Ca1 O9 129.73(7)
O8 Ca1 O9 65.31(9)
O10 Ca1 O9 64.02(7)
O1 Ca1 Mn1 59.77(5)
O7 Ca1 Mn1 22.78(4)
O3 Ca1 Mn1 64.70(5)
O12 Ca1 Mn1 133.97(6)
O11 Ca1 Mn1 123.76(5)
O8 Ca1 Mn1 100.39(8)
O10 Ca1 Mn1 134.35(5)
O9 Ca1 Mn1 94.95(6)
O2 S1 O1 115.28(13)
O2 S1 N2 112.04(13)
O1 S1 N2 107.34(11)
O2 S1 C3 107.63(13)
O1 S1 C3 106.28(13)
N2 S1 C3 107.91(13)
O4 S2 O3 115.47(12)
O4 S2 N3 112.57(12)
O3 S2 N3 107.76(11)
O4 S2 C14 107.39(12)
O3 S2 C14 105.34(11)
N3 S2 C14 107.83(12)
O6 S3 O5 115.07(13)
O6 S3 N4 111.34(14)
O5 S3 N4 108.15(11)
O6 S3 C25 107.27(13)
O5 S3 C25 106.82(13)
N4 S3 C25 107.88(13)
S1 O1 Ca1 156.23(12)
S2 O3 Ca1 133.98(11)
Mn1 O7 Ca1 127.49(9)
C34 O8 C43 116.8(5)
C34 O8 Ca1 114.4(3)
C43 O8 Ca1 115.1(3)
C36 O9 C35 111.6(3)
C36 O9 Ca1 119.32(17)
C35 O9 Ca1 116.9(2)
C37 O10 C38 114.0(2)
C37 O10 Ca1 110.22(17)
C38 O10 Ca1 114.15(16)
C39 O11 C40 113.8(3)
C39 O11 Ca1 115.28(17)
C40 O11 Ca1 109.68(19)
C42 O12 C41 114.9(3)
C42 O12 Ca1 119.5(2)
C41 O12 Ca1 120.6(2)
C23 N1 C12 111.5(2)
C23 N1 C1 110.5(2)
C12 N1 C1 109.3(2)
C23 N1 Mn1 106.98(17)
C12 N1 Mn1 107.94(16)
C1 N1 Mn1 110.60(16)
C2 N2 S1 114.80(18)
C2 N2 Mn1 112.28(17)
S1 N2 Mn1 125.36(13)
C13 N3 S2 112.42(18)
C13 N3 Mn1 110.90(17)
S2 N3 Mn1 131.95(12)
C24 N4 S3 112.22(19)
C24 N4 Mn1 114.05(18)
S3 N4 Mn1 130.55(13)
N1 C1 C2 108.5(2)
N2 C2 C1 106.9(2)
C8 C3 C4 120.9(3)
C8 C3 S1 119.2(2)
C4 C3 S1 119.9(2)
C5 C4 C3 116.9(3)
C5 C4 C9 117.3(3)
C3 C4 C9 125.8(3)
C6 C5 C4 123.6(3)
C5 C6 C7 117.9(3)
C5 C6 C10 121.8(4)
C7 C6 C10 120.2(4)
C6 C7 C8 122.4(4)
C7 C8 C3 118.2(3)
C7 C8 C11 116.7(3)
C3 C8 C11 125.1(3)
N1 C12 C13 109.8(2)
N3 C13 C12 106.8(2)
C15 C14 C19 120.0(2)
C15 C14 S2 122.3(2)
C19 C14 S2 117.70(19)
C16 C15 C14 117.9(3)
C16 C15 C20 116.4(3)
C14 C15 C20 125.6(3)
C17 C16 C15 123.2(3)
C16 C17 C18 117.8(3)
C16 C17 C21 121.3(3)
C18 C17 C21 121.0(3)
C17 C18 C19 122.3(3)
C18 C19 C14 118.8(3)
C18 C19 C22 117.5(2)
C14 C19 C22 123.7(2)
N1 C23 C24 109.9(2)
N4 C24 C23 106.7(2)
C30 C25 C26 120.6(3)
C30 C25 S3 117.9(2)
C26 C25 S3 121.4(2)
C27 C26 C25 117.6(3)
C27 C26 C31 116.1(3)
C25 C26 C31 126.4(3)
C28 C27 C26 122.7(3)
C27 C28 C29 118.3(3)
C27 C28 C32 120.6(3)
C29 C28 C32 121.1(4)
C30 C29 C28 122.4(3)
C29 C30 C25 118.4(3)
C29 C30 C33 117.4(3)
C25 C30 C33 124.1(3)
C35 C34 O8 117.5(6)
C34 C35 O9 114.7(4)
O9 C36 C37 108.2(2)
O10 C37 C36 107.0(2)
O10 C38 C39 107.0(2)
O11 C39 C38 106.8(2)
O11 C40 C41 111.1(3)
O12 C41 C40 109.6(3)
O12 C42 C43 108.4(3)
O8 C43 C42 108.1(3)
F2B C44 F3 61.0(5)
F2B C44 F1 124.4(7)
F3 C44 F1 108.3(6)
F2B C44 F1B 103.2(8)
F3 C44 F1B 115.8(6)
F1 C44 F1B 27.4(4)
F2B C44 F2 45.2(5)
F3 C44 F2 106.2(6)
F1 C44 F2 111.6(6)
F1B C44 F2 84.3(6)
F2B C44 F3B 94.0(6)
F3 C44 F3B 33.0(4)
F1 C44 F3B 90.8(6)
F1B C44 F3B 111.3(6)
F2 C44 F3B 139.2(6)
F2B C44 S4 125.0(6)
F3 C44 S4 116.3(6)
F1 C44 S4 109.0(4)
F1B C44 S4 121.1(5)
F2 C44 S4 105.6(4)
F3B C44 S4 98.0(5)
O14B S4 O13 87.6(4)
O14B S4 O15 132.8(5)
O13 S4 O15 115.1(3)
O14B S4 O15B 121.9(6)
O13 S4 O15B 130.6(5)
O15 S4 O15B 16.2(5)
O14B S4 O14 25.9(4)
O13 S4 O14 112.4(3)
O15 S4 O14 111.8(3)
O15B S4 O14 98.2(5)
O14B S4 O13B 116.2(5)
O13 S4 O13B 29.2(4)
O15 S4 O13B 96.4(4)
O15B S4 O13B 112.4(5)
O14 S4 O13B 141.5(4)
O14B S4 C44 105.7(5)
O13 S4 C44 107.4(3)
O15 S4 C44 105.6(4)
O15B S4 C44 101.5(7)
O14 S4 C44 103.4(3)
O13B S4 C44 93.0(5)
Cl2 C45 Cl1 112.7(2)

loop_
_geom_bond_atom_site_label_1
_geom_bond_atom_site_label_2
_geom_bond_distance
Mn1 O7 1.8290(18)
Mn1 N2 2.019(2)
Mn1 N4 2.029(2)
Mn1 N1 2.075(2)
Mn1 N3 2.107(2)
Mn1 Ca1 3.7478(6)
Ca1 O1 2.3328(19)
Ca1 O7 2.3422(19)
Ca1 O3 2.3693(18)
Ca1 O12 2.453(2)
Ca1 O11 2.486(2)
Ca1 O8 2.490(3)
Ca1 O10 2.4921(19)
Ca1 O9 2.508(2)
S1 O2 1.439(2)
S1 O1 1.453(2)
S1 N2 1.577(2)
S1 C3 1.796(3)
S2 O4 1.438(2)
S2 O3 1.4555(19)
S2 N3 1.579(2)
S2 C14 1.795(2)
S3 O6 1.439(2)
S3 O5 1.450(2)
S3 N4 1.598(2)
S3 C25 1.787(3)
O8 C34 1.390(6)
O8 C43 1.433(5)
O9 C36 1.429(4)
O9 C35 1.449(5)
O10 C37 1.430(3)
O10 C38 1.432(3)
O11 C39 1.420(4)
O11 C40 1.432(4)
O12 C42 1.401(5)
O12 C41 1.426(5)
N1 C23 1.486(4)
N1 C12 1.496(4)
N1 C1 1.502(3)
N2 C2 1.480(3)
N3 C13 1.472(3)
N4 C24 1.482(4)
C1 C2 1.512(4)
C3 C8 1.403(4)
C3 C4 1.414(4)
C4 C5 1.395(5)
C4 C9 1.518(6)
C5 C6 1.367(6)
C6 C7 1.380(5)
C6 C10 1.518(5)
C7 C8 1.390(4)
C8 C11 1.514(4)
C12 C13 1.510(4)
C14 C15 1.405(4)
C14 C19 1.414(4)
C15 C16 1.396(4)
C15 C20 1.515(4)
C16 C17 1.377(4)
C17 C18 1.380(4)
C17 C21 1.510(4)
C18 C19 1.390(4)
C19 C22 1.507(4)
C23 C24 1.515(4)
C25 C30 1.412(4)
C25 C26 1.415(4)
C26 C27 1.393(4)
C26 C31 1.519(5)
C27 C28 1.381(5)
C28 C29 1.383(5)
C28 C32 1.511(5)
C29 C30 1.382(4)
C30 C33 1.511(4)
C34 C35 1.354(8)
C36 C37 1.492(4)
C38 C39 1.492(4)
C40 C41 1.484(7)
C42 C43 1.454(7)
C44 F2B 1.237(10)
C44 F3 1.241(7)
C44 F1 1.325(8)
C44 F1B 1.352(11)
C44 F2 1.431(9)
C44 F3B 1.609(11)
C44 S4 1.787(6)
S4 O14B 1.354(10)
S4 O13 1.422(5)
S4 O15 1.430(7)
S4 O15B 1.451(12)
S4 O14 1.451(5)
S4 O13B 1.457(9)
C45 Cl2 1.739(4)
C45 Cl1 1.742(3)
